data_7206069
loop_
_publ_author_name
'Fu, Zhiyong'
'Chen, Yuan'
'Zhang, Jie'
'Liao, Shijun'

_publ_section_title
;
 Correlation between the photoactive character and the structures of
 two novel metal organic frameworks
;
_journal_issue 22
_journal_name_full 'Journal of Materials Chemistry'
_journal_page_first 7895
_journal_paper_doi 10.1039/c1jm10945f
_journal_volume 21
_journal_year 2011
_chemical_formula_sum 'C26 H17 N6 O4.5 Zn'
_chemical_formula_weight 550.83
_chemical_name_systematic
;
?
;
_space_group_IT_number 15
_symmetry_cell_setting monoclinic
_symmetry_space_group_name_Hall '-C 2yc'
_symmetry_space_group_name_H-M 'C 1 2/c 1'
_atom_sites_solution_hydrogens geom
_atom_sites_solution_primary direct
_atom_sites_solution_secondary difmap
_audit_creation_method SHELXL-97
_cell_angle_alpha 90.00
_cell_angle_beta 99.40(3)
_cell_angle_gamma 90.00
_cell_formula_units_Z 8
_cell_length_a 15.264(3)
_cell_length_b 12.908(3)
_cell_length_c 24.867(5)
_cell_measurement_reflns_used 4218
_cell_measurement_temperature 298(2)
_cell_measurement_theta_max 25.03
_cell_measurement_theta_min 3.07
_cell_volume 4833.7(18)
_computing_structure_refinement 'SHELXL-97 (Sheldrick, 1997)'
_computing_structure_solution 'SHELXS-97 (Sheldrick, 1990)'
_diffrn_ambient_temperature 298(2)
_diffrn_measured_fraction_theta_full 0.987
_diffrn_measured_fraction_theta_max 0.987
_diffrn_measurement_device_type 'Rigaku R-AXIS SPIDER CCD'
_diffrn_radiation_monochromator graphite
_diffrn_radiation_source 'fine-focus sealed tube'
_diffrn_radiation_type MoK\a
_diffrn_radiation_wavelength 0.71073
_diffrn_reflns_av_R_equivalents 0.0431
_diffrn_reflns_av_sigmaI/netI 0.0369
_diffrn_reflns_limit_h_max 18
_diffrn_reflns_limit_h_min -18
_diffrn_reflns_limit_k_max 15
_diffrn_reflns_limit_k_min -15
_diffrn_reflns_limit_l_max 29
_diffrn_reflns_limit_l_min -29
_diffrn_reflns_number 18564
_diffrn_reflns_theta_full 25.03
_diffrn_reflns_theta_max 25.03
_diffrn_reflns_theta_min 3.07
_exptl_absorpt_coefficient_mu 1.065
_exptl_absorpt_correction_type none
_exptl_crystal_colour yellow
_exptl_crystal_density_diffrn 1.514
_exptl_crystal_density_method 'not measured'
_exptl_crystal_F_000 2248
_exptl_crystal_size_max 0.18
_exptl_crystal_size_mid 0.15
_exptl_crystal_size_min 0.1
_refine_diff_density_max 0.430
_refine_diff_density_min -0.501
_refine_diff_density_rms 0.070
_refine_ls_extinction_method none
_refine_ls_goodness_of_fit_ref 1.034
_refine_ls_hydrogen_treatment mixed
_refine_ls_matrix_type full
_refine_ls_number_parameters 343
_refine_ls_number_reflns 4218
_refine_ls_number_restraints 1
_refine_ls_restrained_S_all 1.034
_refine_ls_R_factor_all 0.0588
_refine_ls_R_factor_gt 0.0331
_refine_ls_shift/su_max 0.001
_refine_ls_shift/su_mean 0.000
_refine_ls_structure_factor_coef Fsqd
_refine_ls_weighting_details 'calc w=1/[\s^2^(Fo^2^)+(0.0530P)^2^+0.0000P] where P=(Fo^2^+2Fc^2^)/3'
_refine_ls_weighting_scheme calc
_refine_ls_wR_factor_gt 0.0781
_refine_ls_wR_factor_ref 0.0975
_reflns_number_gt 2871
_reflns_number_total 4218
_reflns_threshold_expression >2sigma(I)
_cod_data_source_file c1jm10945f.txt
_cod_data_source_block 1
_cod_depositor_comments
;
The following automatic conversions were performed:
'_symmetry_cell_setting' value 'Monoclinic' changed to 'monoclinic'
according to '/home/saulius/struct/CIF-dictionaries/cif_core.dic'
dictionary named 'cif_core.dic' version 2.4.1 from
2010-06-29.

'_exptl_absorpt_correction_type' value 'None' changed to
'none' according to '/home/saulius/struct/CIF-dictionaries/cif_core.dic'
dictionary named 'cif_core.dic' version 2.4.1 from 2010-06-29.

Automatic conversion script
Id: cif_fix_enum 1555 2011-01-17 13:19:09Z saulius 
;
_cod_original_cell_volume 4833.7(17)
_cod_original_sg_symbol_H-M C2/c
_cod_original_formula_sum 'C26 H17 N6 O4.50 Zn'
_cod_database_code 7206069

loop_
_symmetry_equiv_pos_as_xyz
'x, y, z'
'-x, y, -z+1/2'
'x+1/2, y+1/2, z'
'-x+1/2, y+1/2, -z+1/2'
'-x, -y, -z'
'x, -y, z-1/2'
'-x+1/2, -y+1/2, -z'
'x+1/2, -y+1/2, z-1/2'

loop_
_atom_site_label
_atom_site_type_symbol
_atom_site_fract_x
_atom_site_fract_y
_atom_site_fract_z
_atom_site_U_iso_or_equiv
_atom_site_adp_type
_atom_site_occupancy
_atom_site_symmetry_multiplicity
_atom_site_calc_flag
_atom_site_refinement_flags
_atom_site_disorder_assembly
_atom_site_disorder_group
Zn1 Zn -0.12046(2) 1.25137(2) -0.014197(12) 0.03657(13) Uani 1 1 d . . .
C1 C 0.0287(2) 1.2988(2) -0.03925(12) 0.0402(7) Uani 1 1 d . . .
C2 C 0.11592(19) 1.3379(2) -0.05072(11) 0.0372(7) Uani 1 1 d . . .
C3 C 0.13647(19) 1.44255(19) -0.04413(10) 0.0351(6) Uani 1 1 d . . .
H3A H 0.0942 1.4884 -0.0351 0.042 Uiso 1 1 calc R . .
C4 C 0.21901(18) 1.47910(19) -0.05082(10) 0.0340(6) Uani 1 1 d . . .
C5 C 0.2810(2) 1.4106(2) -0.06499(13) 0.0461(7) Uani 1 1 d . . .
H5A H 0.3369 1.4346 -0.0693 0.055 Uiso 1 1 calc R . .
C6 C 0.2606(2) 1.3065(2) -0.07290(14) 0.0527(8) Uani 1 1 d . . .
H6A H 0.3023 1.2610 -0.0829 0.063 Uiso 1 1 calc R . .
C7 C 0.1781(2) 1.2708(2) -0.06587(13) 0.0481(8) Uani 1 1 d . . .
H7A H 0.1642 1.2010 -0.0714 0.058 Uiso 1 1 calc R . .
C8 C 0.2419(2) 1.59161(19) -0.04067(10) 0.0350(6) Uani 1 1 d . . .
C9 C -0.0234(2) 1.2205(2) 0.10451(13) 0.0533(9) Uani 1 1 d . . .
H9A H -0.0290 1.2922 0.1053 0.064 Uiso 1 1 calc R . .
C10 C 0.0197(2) 1.1710(2) 0.15056(13) 0.0557(9) Uani 1 1 d . . .
H10A H 0.0430 1.2091 0.1813 0.067 Uiso 1 1 calc R . .
C11 C 0.0279(2) 1.0651(2) 0.15045(12) 0.0439(7) Uani 1 1 d . . .
C12 C -0.0079(2) 1.0128(2) 0.10379(12) 0.0481(8) Uani 1 1 d . . .
H12A H -0.0042 0.9409 0.1023 0.058 Uiso 1 1 calc R . .
C13 C -0.0490(2) 1.0678(2) 0.05937(12) 0.0459(8) Uani 1 1 d . . .
H13A H -0.0722 1.0313 0.0280 0.055 Uiso 1 1 calc R . .
C14 C 0.2595(2) 1.2196(2) 0.37311(12) 0.0525(8) Uani 1 1 d . . .
H14A H 0.2586 1.2916 0.3739 0.063 Uiso 1 1 calc R . .
C15 C 0.2099(2) 1.1697(2) 0.32946(12) 0.0533(8) Uani 1 1 d . . .
H15A H 0.1765 1.2075 0.3015 0.064 Uiso 1 1 calc R . .
C16 C 0.2105(2) 1.0632(2) 0.32780(12) 0.0497(8) Uani 1 1 d . . .
C17 C 0.2613(2) 1.0111(2) 0.37010(12) 0.0554(9) Uani 1 1 d . . .
H17A H 0.2631 0.9391 0.3703 0.067 Uiso 1 1 calc R . .
C18 C 0.3093(2) 1.0667(2) 0.41216(13) 0.0524(8) Uani 1 1 d . . .
H18A H 0.3438 1.0307 0.4404 0.063 Uiso 1 1 calc R . .
C19 C 0.0692(3) 0.5813(3) 0.19827(17) 0.0725(11) Uani 1 1 d . . .
H19A H 0.0377 0.5454 0.1689 0.087 Uiso 1 1 calc R . .
C20 C 0.0685(2) 0.6872(3) 0.19592(14) 0.0597(9) Uani 1 1 d . . .
H20A H 0.0373 0.7217 0.1659 0.072 Uiso 1 1 calc R . .
C21 C 0.1151(2) 0.7415(2) 0.23912(12) 0.0538(8) Uani 1 1 d . . .
C22 C 0.1608(3) 0.6857(3) 0.28219(15) 0.0679(10) Uani 1 1 d . . .
H22A H 0.1934 0.7197 0.3119 0.081 Uiso 1 1 calc R . .
C23 C 0.1576(3) 0.5791(3) 0.28050(19) 0.0825(13) Uani 1 1 d . . .
H23A H 0.1891 0.5424 0.3096 0.099 Uiso 1 1 calc R . .
C24 C 0.0743(2) 1.0078(2) 0.19848(12) 0.0469(8) Uani 1 1 d . . .
C25 C 0.1594(2) 1.0068(3) 0.28091(12) 0.0493(8) Uani 1 1 d . . .
C26 C 0.1163(2) 0.8562(2) 0.23958(12) 0.0499(8) Uani 1 1 d . . .
N1 N -0.05750(16) 1.17013(17) 0.05881(9) 0.0408(6) Uani 1 1 d . . .
N2 N 0.30855(17) 1.16980(18) 0.41420(9) 0.0431(6) Uani 1 1 d . . .
N3 N 0.1120(3) 0.5261(3) 0.23962(15) 0.0811(10) Uani 1 1 d . . .
N4 N 0.11688(18) 1.0623(2) 0.23995(10) 0.0521(7) Uani 1 1 d . . .
N5 N 0.16199(19) 0.9033(2) 0.28282(10) 0.0537(7) Uani 1 1 d . . .
N6 N 0.07111(19) 0.90440(19) 0.19627(10) 0.0520(7) Uani 1 1 d . . .
O1 O 0.00081(15) 1.21277(16) -0.05592(10) 0.0605(6) Uani 1 1 d . . .
O2 O -0.01519(14) 1.35549(15) -0.01249(9) 0.0494(5) Uani 1 1 d . . .
O3 O 0.18077(14) 1.65253(14) -0.03464(8) 0.0453(5) Uani 1 1 d . . .
O4 O 0.32155(13) 1.61595(13) -0.03927(8) 0.0443(5) Uani 1 1 d . . .
O5 O 0.0000 0.3416(4) 0.2500 0.210(4) Uani 1 2 d SD . .
H1 H 0.051(6) 0.369(13) 0.249(13) 0.71(13) Uiso 1 1 d D . .

loop_
_atom_site_aniso_label
_atom_site_aniso_U_11
_atom_site_aniso_U_22
_atom_site_aniso_U_33
_atom_site_aniso_U_23
_atom_site_aniso_U_13
_atom_site_aniso_U_12
Zn1 0.03243(19) 0.03507(18) 0.0413(2) 0.00027(14) 0.00327(13) -0.01143(13)
C1 0.0363(17) 0.0463(16) 0.0391(16) -0.0008(13) 0.0091(14) -0.0133(14)
C2 0.0349(16) 0.0398(14) 0.0369(15) -0.0044(12) 0.0059(13) -0.0136(12)
C3 0.0335(16) 0.0382(14) 0.0334(14) -0.0026(11) 0.0050(12) -0.0050(11)
C4 0.0311(16) 0.0372(13) 0.0335(15) -0.0021(11) 0.0048(12) -0.0078(11)
C5 0.0346(17) 0.0492(16) 0.0558(19) -0.0068(14) 0.0112(15) -0.0124(13)
C6 0.045(2) 0.0454(17) 0.070(2) -0.0151(15) 0.0164(17) -0.0028(14)
C7 0.0485(19) 0.0368(15) 0.0596(19) -0.0103(13) 0.0104(16) -0.0103(13)
C8 0.0396(18) 0.0375(14) 0.0263(14) 0.0034(11) 0.0011(12) -0.0097(13)
C9 0.059(2) 0.0440(15) 0.0526(19) -0.0083(14) -0.0027(17) -0.0011(14)
C10 0.062(2) 0.0534(18) 0.0465(19) -0.0136(15) -0.0065(17) 0.0001(16)
C11 0.0388(18) 0.0517(16) 0.0400(16) -0.0048(13) 0.0027(14) -0.0002(13)
C12 0.054(2) 0.0426(15) 0.0438(17) -0.0054(13) -0.0027(15) -0.0012(14)
C13 0.048(2) 0.0443(16) 0.0419(17) -0.0071(13) -0.0017(15) -0.0027(13)
C14 0.058(2) 0.0561(17) 0.0410(17) -0.0073(14) 0.0001(16) 0.0178(15)
C15 0.057(2) 0.0617(19) 0.0383(17) -0.0022(15) -0.0016(16) 0.0166(16)
C16 0.046(2) 0.0597(19) 0.0410(18) -0.0045(15) 0.0012(15) 0.0039(15)
C17 0.069(2) 0.0509(17) 0.0422(18) -0.0008(14) -0.0026(17) 0.0004(16)
C18 0.058(2) 0.0521(18) 0.0430(18) 0.0045(14) -0.0028(16) 0.0070(15)
C19 0.079(3) 0.070(2) 0.072(3) -0.004(2) 0.023(2) -0.006(2)
C20 0.065(2) 0.062(2) 0.053(2) 0.0003(16) 0.0124(18) -0.0013(17)
C21 0.056(2) 0.061(2) 0.0454(18) 0.0018(15) 0.0106(16) -0.0001(16)
C22 0.073(3) 0.075(3) 0.055(2) 0.0046(18) 0.009(2) 0.0039(19)
C23 0.095(4) 0.078(3) 0.076(3) 0.018(2) 0.018(3) 0.016(2)
C24 0.0414(19) 0.0591(19) 0.0389(17) -0.0027(14) 0.0028(14) 0.0009(14)
C25 0.045(2) 0.0612(19) 0.0405(17) -0.0056(15) 0.0045(15) 0.0009(15)
C26 0.047(2) 0.063(2) 0.0396(18) 0.0007(15) 0.0062(16) -0.0003(15)
N1 0.0377(14) 0.0415(12) 0.0418(14) -0.0028(11) 0.0025(11) -0.0039(10)
N2 0.0435(15) 0.0512(13) 0.0342(13) -0.0024(11) 0.0047(11) 0.0094(11)
N3 0.096(3) 0.066(2) 0.086(3) 0.0044(19) 0.030(2) 0.0019(18)
N4 0.0491(18) 0.0616(16) 0.0421(16) -0.0058(12) -0.0032(13) 0.0033(12)
N5 0.0540(18) 0.0630(17) 0.0419(15) -0.0032(12) 0.0011(13) 0.0004(13)
N6 0.0559(18) 0.0567(16) 0.0412(15) 0.0000(12) 0.0010(13) -0.0009(12)
O1 0.0563(15) 0.0522(11) 0.0768(16) -0.0196(11) 0.0222(13) -0.0298(11)
O2 0.0375(12) 0.0520(11) 0.0625(14) -0.0018(10) 0.0195(11) -0.0102(10)
O3 0.0466(13) 0.0392(10) 0.0509(12) -0.0025(9) 0.0105(10) -0.0048(9)
O4 0.0354(12) 0.0403(10) 0.0540(12) 0.0003(9) -0.0017(10) -0.0127(8)
O5 0.423(14) 0.063(3) 0.170(6) 0.000 0.129(8) 0.000

loop_
_atom_type_symbol
_atom_type_description
_atom_type_scat_dispersion_real
_atom_type_scat_dispersion_imag
_atom_type_scat_source
C C 0.0033 0.0016 'International Tables Vol C Tables 4.2.6.8 and 6.1.1.4'
H H 0.0000 0.0000 'International Tables Vol C Tables 4.2.6.8 and 6.1.1.4'
N N 0.0061 0.0033 'International Tables Vol C Tables 4.2.6.8 and 6.1.1.4'
O O 0.0106 0.0060 'International Tables Vol C Tables 4.2.6.8 and 6.1.1.4'
Zn Zn 0.2839 1.4301 'International Tables Vol C Tables 4.2.6.8 and 6.1.1.4'

loop_
_geom_angle_atom_site_label_1
_geom_angle_atom_site_label_2
_geom_angle_atom_site_label_3
_geom_angle
_geom_angle_site_symmetry_1
_geom_angle_site_symmetry_3
_geom_angle_publ_flag
O4 Zn1 O3 119.37(9) 3_445 5_585 ?
O4 Zn1 O2 149.65(9) 3_445 . ?
O3 Zn1 O2 90.97(8) 5_585 . ?
O4 Zn1 N2 91.01(8) 3_445 8_475 ?
O3 Zn1 N2 89.42(9) 5_585 8_475 ?
O2 Zn1 N2 89.68(9) . 8_475 ?
O4 Zn1 N1 87.25(8) 3_445 . ?
O3 Zn1 N1 88.70(9) 5_585 . ?
O2 Zn1 N1 93.41(9) . . ?
N2 Zn1 N1 176.41(9) 8_475 . ?
O4 Zn1 O1 91.01(8) 3_445 . ?
O3 Zn1 O1 149.43(8) 5_585 . ?
O2 Zn1 O1 58.67(8) . . ?
N2 Zn1 O1 93.53(9) 8_475 . ?
N1 Zn1 O1 89.64(9) . . ?
O4 Zn1 C1 120.12(9) 3_445 . ?
O3 Zn1 C1 120.45(9) 5_585 . ?
O2 Zn1 C1 29.56(8) . . ?
N2 Zn1 C1 91.90(9) 8_475 . ?
N1 Zn1 C1 91.68(9) . . ?
O1 Zn1 C1 29.11(8) . . ?
O1 C1 O2 121.1(3) . . ?
O1 C1 C2 120.5(3) . . ?
O2 C1 C2 118.3(2) . . ?
O1 C1 Zn1 65.85(17) . . ?
O2 C1 Zn1 55.29(14) . . ?
C2 C1 Zn1 173.6(2) . . ?
C7 C2 C3 119.3(3) . . ?
C7 C2 C1 120.9(2) . . ?
C3 C2 C1 119.7(3) . . ?
C4 C3 C2 120.7(3) . . ?
C3 C4 C5 119.2(2) . . ?
C3 C4 C8 120.0(2) . . ?
C5 C4 C8 120.7(3) . . ?
C4 C5 C6 120.6(3) . . ?
C7 C6 C5 119.7(3) . . ?
C6 C7 C2 120.5(3) . . ?
O3 C8 O4 125.5(2) . . ?
O3 C8 C4 118.1(3) . . ?
O4 C8 C4 116.4(3) . . ?
N1 C9 C10 123.1(3) . . ?
C11 C10 C9 119.4(3) . . ?
C10 C11 C12 117.8(3) . . ?
C10 C11 C24 121.8(3) . . ?
C12 C11 C24 120.4(3) . . ?
C11 C12 C13 119.3(3) . . ?
N1 C13 C12 123.6(3) . . ?
N2 C14 C15 123.2(3) . . ?
C16 C15 C14 119.0(3) . . ?
C17 C16 C15 118.1(3) . . ?
C17 C16 C25 121.3(3) . . ?
C15 C16 C25 120.6(3) . . ?
C16 C17 C18 119.3(3) . . ?
N2 C18 C17 122.9(3) . . ?
N3 C19 C20 124.6(4) . . ?
C19 C20 C21 118.3(3) . . ?
C20 C21 C22 118.1(3) . . ?
C20 C21 C26 121.2(3) . . ?
C22 C21 C26 120.7(3) . . ?
C23 C22 C21 119.1(4) . . ?
N3 C23 C22 123.4(4) . . ?
N4 C24 N6 124.9(3) . . ?
N4 C24 C11 118.0(3) . . ?
N6 C24 C11 117.1(3) . . ?
N4 C25 N5 125.1(3) . . ?
N4 C25 C16 117.9(3) . . ?
N5 C25 C16 116.9(3) . . ?
N5 C26 N6 125.0(3) . . ?
N5 C26 C21 117.9(3) . . ?
N6 C26 C21 117.1(3) . . ?
C13 N1 C9 116.8(2) . . ?
C13 N1 Zn1 121.10(18) . . ?
C9 N1 Zn1 122.07(19) . . ?
C14 N2 C18 117.4(3) . . ?
C14 N2 Zn1 122.99(19) . 8_576 ?
C18 N2 Zn1 119.44(19) . 8_576 ?
C23 N3 C19 116.5(4) . . ?
C25 N4 C24 115.3(3) . . ?
C26 N5 C25 114.8(3) . . ?
C26 N6 C24 114.9(3) . . ?
C1 O1 Zn1 85.03(19) . . ?
C1 O2 Zn1 95.15(17) . . ?
C8 O3 Zn1 150.12(18) . 5_585 ?
C8 O4 Zn1 127.12(19) . 3 ?

loop_
_geom_bond_atom_site_label_1
_geom_bond_atom_site_label_2
_geom_bond_distance
_geom_bond_site_symmetry_2
_geom_bond_publ_flag
Zn1 O4 2.0118(17) 3_445 ?
Zn1 O3 2.056(2) 5_585 ?
Zn1 O2 2.0899(19) . ?
Zn1 N2 2.179(2) 8_475 ?
Zn1 N1 2.179(2) . ?
Zn1 O1 2.319(2) . ?
Zn1 C1 2.532(3) . ?
C1 O1 1.237(3) . ?
C1 O2 1.254(3) . ?
C1 C2 1.494(4) . ?
C2 C7 1.381(4) . ?
C2 C3 1.391(3) . ?
C3 C4 1.381(4) . ?
C4 C5 1.382(4) . ?
C4 C8 1.505(3) . ?
C5 C6 1.386(4) . ?
C6 C7 1.379(4) . ?
C8 O3 1.248(3) . ?
C8 O4 1.251(3) . ?
C9 N1 1.339(4) . ?
C9 C10 1.381(4) . ?
C10 C11 1.373(4) . ?
C11 C12 1.376(4) . ?
C11 C24 1.483(4) . ?
C12 C13 1.376(4) . ?
C13 N1 1.327(3) . ?
C14 N2 1.330(4) . ?
C14 C15 1.377(4) . ?
C15 C16 1.376(4) . ?
C16 C17 1.376(4) . ?
C16 C25 1.484(4) . ?
C17 C18 1.377(4) . ?
C18 N2 1.332(4) . ?
C19 N3 1.331(5) . ?
C19 C20 1.368(5) . ?
C20 C21 1.379(4) . ?
C21 C22 1.381(4) . ?
C21 C26 1.482(4) . ?
C22 C23 1.377(5) . ?
C23 N3 1.325(5) . ?
C24 N4 1.327(4) . ?
C24 N6 1.336(4) . ?
C25 N4 1.325(4) . ?
C25 N5 1.338(4) . ?
C26 N5 1.329(4) . ?
C26 N6 1.334(4) . ?
N2 Zn1 2.179(2) 8_576 ?
O3 Zn1 2.056(2) 5_585 ?
O4 Zn1 2.0118(17) 3 ?
